data_4332343
loop_
_publ_author_name
'Powell, Anthony V.'
'Lees, Rachel J. E.'
'Chippindale, Ann M.'

_publ_section_title
;
 Macrocyclic Amines as Structure-Directing Agents for the Synthesis of
 Three-Dimensional Antimony-Sulfide Frameworks
;
_journal_issue 10
_journal_name_full 'Inorganic Chemistry'
_journal_page_first 4261
_journal_page_last 4267
_journal_paper_doi 10.1021/ic060263f
_journal_volume 45
_journal_year 2006
_chemical_formula_moiety 'S7 Sb4, C10 H26 N4'
_chemical_formula_sum 'C10 H26 N4 S7 Sb4'
_chemical_formula_weight 913.88
_chemical_name_systematic '[C10N4H26][Sb4S7]  compound 1'
_space_group_IT_number 15
_symmetry_cell_setting monoclinic
_symmetry_space_group_name_Hall '-C 2yc'
_symmetry_space_group_name_H-M 'C 1 2/c 1'
_atom_sites_solution_hydrogens geom
_atom_sites_solution_primary direct
_audit_creation_date 05-06-08
_audit_creation_method CRYSTALS_ver_12.50
_cell_angle_alpha 90
_cell_angle_beta 102.712(2)
_cell_angle_gamma 90
_cell_formula_units_Z 4
_cell_length_a 13.7125(5)
_cell_length_b 11.8863(4)
_cell_length_c 15.4368(6)
_cell_measurement_reflns_used 3729
_cell_measurement_temperature 100
_cell_measurement_theta_max 30.5
_cell_measurement_theta_min 2.7
_cell_volume 2454.39(16)
_computing_cell_refinement 'APEX-2 (Bruker, 2005)'
_computing_data_collection 'APEX-2 (Bruker, 2005)'
_computing_data_reduction 'APEX-2 (Bruker, 2005)'
_computing_molecular_graphics 'ATOMS (Dowty, 2000)'
_computing_publication_material 'CRYSTALS (Watkin et al., 1996)'
_computing_structure_refinement 'CRYSTALS (Watkin et al., 1996)'
_computing_structure_solution 'SIR92 (Altomare et al., 1994)'
_diffrn_ambient_temperature 100
_diffrn_measured_fraction_theta_full 0.996
_diffrn_measured_fraction_theta_max 0.996
_diffrn_measurement_device_type 'Bruker -Nonius Apex-2 CCD area-detector diffractometer'
_diffrn_measurement_method \w/2\q
_diffrn_radiation_monochromator graphite
_diffrn_radiation_type 'Mo K\a'
_diffrn_radiation_wavelength 0.71073
_diffrn_reflns_av_R_equivalents 0.031
_diffrn_reflns_limit_h_max 19
_diffrn_reflns_limit_h_min -19
_diffrn_reflns_limit_k_max 16
_diffrn_reflns_limit_k_min -16
_diffrn_reflns_limit_l_max 21
_diffrn_reflns_limit_l_min -21
_diffrn_reflns_number 32291
_diffrn_reflns_theta_full 30.507
_diffrn_reflns_theta_max 30.507
_diffrn_reflns_theta_min 2.705
_diffrn_standards_decay_% 0.00
_diffrn_standards_interval_count 0
_diffrn_standards_interval_time 0
_diffrn_standards_number 0
_exptl_absorpt_coefficient_mu 4.957
_exptl_absorpt_correction_T_max 0.7805
_exptl_absorpt_correction_T_min 0.5517
_exptl_absorpt_correction_type multi-scan
_exptl_absorpt_process_details 'SADABS (Siemens, 1996)'
_exptl_crystal_colour yellow
_exptl_crystal_density_diffrn 2.473
_exptl_crystal_density_method 'not measured'
_exptl_crystal_description block
_exptl_crystal_F_000 1720
_exptl_crystal_size_max 0.12
_exptl_crystal_size_mid 0.12
_exptl_crystal_size_min 0.05
_refine_diff_density_max 1.20
_refine_diff_density_min -0.64
_refine_ls_extinction_method None
_refine_ls_goodness_of_fit_ref 0.9564
_refine_ls_hydrogen_treatment noref
_refine_ls_matrix_type full
_refine_ls_number_parameters 114
_refine_ls_number_reflns 2658
_refine_ls_number_restraints 0
_refine_ls_R_factor_all 0.0285
_refine_ls_R_factor_gt 0.0193
_refine_ls_shift/su_max 0.001962
_refine_ls_structure_factor_coef F
_refine_ls_weighting_details
;
 Method, part 1, Chebychev polynomial, (Watkin, 1994, Prince, 1982) 
 [weight] = 1.0/[A~0~*T~0~(x)+A~1~*T~1~(x) ... +A~n-1~]*T~n-1~(x)] 
 where A~i~ are the Chebychev coefficients listed below and x= Fcalc/Fmax 
 Method = Robust Weighting (Prince, 1982) 
 W = [weight] * [1-(deltaF/6*sigmaF)^2^]^2^ 
 A~i~ are: 
 -0.251 1.86 -0.739 0.696 -0.772E-01 
;
_refine_ls_weighting_scheme calc
_refine_ls_wR_factor_all 0.0251
_refine_ls_wR_factor_gt 0.0199
_refine_ls_wR_factor_ref 0.0199
_reflns_limit_h_max 19
_reflns_limit_h_min -19
_reflns_limit_k_max 16
_reflns_limit_k_min 0
_reflns_limit_l_max 21
_reflns_limit_l_min 0
_reflns_number_gt 2658
_reflns_number_total 3729
_reflns_threshold_expression I>3.00u(I)
_oxford_refine_ls_scale 0.14266(12)
_oxford_structure_analysis_title 'X80375c2c in C2/c'
_cod_data_source_file ic060263fsup1.cif
_cod_data_source_block CRYSTALS_cif
_cod_depositor_comments
;
The following automatic conversions were performed:

'_symmetry_cell_setting' value 'Monoclinic' changed to 'monoclinic'
according to /home/saulius/struct/CIF-dictionaries/cif_core.dic
dictionary named 'cif_core.dic' version 2.4.2 from
2011-04-26.

'_exptl_absorpt_correction_type' value 'multi scan'
changed to 'multi-scan' according to
/home/saulius/struct/CIF-dictionaries/cif_core.dic dictionary named
'cif_core.dic' version 2.4.2 from 2011-04-26.

Automatic conversion script
Id: cif_fix_values 1891 2012-01-12 08:04:46Z andrius 
;
_cod_original_sg_symbol_H-M 'C 1 2/c 1 '
_cod_database_code 4332343

loop_
_symmetry_equiv_pos_as_xyz
x,y,z
-x,-y,-z
x+1/2,y+1/2,z
-x+1/2,-y+1/2,-z
-x,y,-z+1/2
x,-y,z+1/2
-x+1/2,y+1/2,-z+1/2
x+1/2,-y+1/2,z+1/2

loop_
_atom_site_label
_atom_site_type_symbol
_atom_site_fract_x
_atom_site_fract_y
_atom_site_fract_z
_atom_site_U_iso_or_equiv
_atom_site_occupancy
_atom_site_adp_type
_atom_site_refinement_flags_posn
_atom_site_refinement_flags_adp
Sb1 Sb 1.034278(14) 0.025535(15) 0.634239(12) 0.0101 1.0000 Uani . .
Sb2 Sb 1.113121(14) 0.239962(15) 0.456701(13) 0.0121 1.0000 Uani . .
S1 S 0.95480(5) 0.14474(6) 0.51284(4) 0.0115 1.0000 Uani . .
S2 S 1.11767(5) 0.08282(6) 0.35440(5) 0.0130 1.0000 Uani . .
S3 S 1.22185(5) 0.17604(6) 0.58997(5) 0.0160 1.0000 Uani . .
S4 S 1.0000 0.16281(8) 0.7500 0.0114 1.0000 Uani S T
N1 N 0.7804(2) 0.2566(2) 0.63695(17) 0.0163 1.0000 Uani . .
N2 N 0.80998(19) 0.4048(2) 0.48953(18) 0.0171 1.0000 Uani . .
C1 C 0.8040(2) 0.3794(3) 0.6455(2) 0.0186 1.0000 Uani . .
C2 C 0.8666(2) 0.4161(3) 0.5817(2) 0.0196 1.0000 Uani . .
C3 C 0.8701(2) 0.4383(3) 0.4255(2) 0.0224 1.0000 Uani . .
C4 C 0.8233(3) 0.4021(3) 0.3308(2) 0.0238 1.0000 Uani . .
C5 C 0.8025(2) 0.2773(3) 0.3202(2) 0.0193 1.0000 Uani . .
H1 H 0.8325 0.2199 0.6610 0.0160 1.0000 Uiso . .
H2 H 0.7638 0.2402 0.5821 0.0160 1.0000 Uiso . .
H3 H 0.8359 0.3928 0.6982 0.0181 1.0000 Uiso . .
H4 H 0.7497 0.4164 0.6348 0.0181 1.0000 Uiso . .
H5 H 0.8835 0.4845 0.5917 0.0187 1.0000 Uiso . .
H6 H 0.9188 0.3754 0.5892 0.0187 1.0000 Uiso . .
H7 H 0.7584 0.4464 0.4821 0.0173 1.0000 Uiso . .
H8 H 0.9276 0.4084 0.4409 0.0233 1.0000 Uiso . .
H9 H 0.8760 0.5095 0.4267 0.0233 1.0000 Uiso . .
H10 H 0.8628 0.4202 0.2978 0.0255 1.0000 Uiso . .
H11 H 0.7683 0.4371 0.3140 0.0255 1.0000 Uiso . .
H12 H 0.8550 0.2413 0.3442 0.0194 1.0000 Uiso . .
H13 H 0.7863 0.2616 0.2652 0.0194 1.0000 Uiso . .

loop_
_atom_site_aniso_label
_atom_site_aniso_U_11
_atom_site_aniso_U_22
_atom_site_aniso_U_33
_atom_site_aniso_U_23
_atom_site_aniso_U_13
_atom_site_aniso_U_12
Sb1 0.00950(8) 0.00981(8) 0.01080(8) 0.00047(6) 0.00186(6) -0.00017(6)
Sb2 0.01242(9) 0.00900(8) 0.01438(9) -0.00016(6) 0.00207(6) 0.00000(6)
S1 0.0115(3) 0.0119(3) 0.0111(3) 0.0010(2) 0.0026(2) 0.0014(2)
S2 0.0126(3) 0.0133(3) 0.0138(3) -0.0020(2) 0.0043(2) -0.0024(2)
S3 0.0141(3) 0.0206(3) 0.0124(3) 0.0019(3) 0.0012(2) -0.0055(3)
S4 0.0132(4) 0.0103(4) 0.0106(4) 0.0000 0.0026(3) 0.0000
N1 0.0184(12) 0.0178(11) 0.0117(11) -0.0006(9) 0.0012(9) 0.0057(10)
N2 0.0115(11) 0.0157(11) 0.0246(13) 0.0007(10) 0.0054(10) 0.0032(9)
C1 0.0166(14) 0.0163(13) 0.0214(15) -0.0058(11) 0.0011(11) 0.0037(11)
C2 0.0118(13) 0.0137(13) 0.0307(17) -0.0044(12) -0.0014(12) 0.0013(10)
C3 0.0183(14) 0.0157(13) 0.0361(19) 0.0054(13) 0.0121(13) 0.0009(11)
C4 0.0239(16) 0.0222(15) 0.0305(18) 0.0105(13) 0.0168(14) 0.0098(13)
C5 0.0207(15) 0.0234(15) 0.0142(13) 0.0063(11) 0.0047(11) 0.0087(12)

loop_
_atom_type_symbol
_atom_type_scat_dispersion_real
_atom_type_scat_dispersion_imag
_atom_type_scat_Cromer_Mann_a1
_atom_type_scat_Cromer_Mann_b1
_atom_type_scat_Cromer_Mann_a2
_atom_type_scat_Cromer_Mann_b2
_atom_type_scat_Cromer_Mann_a3
_atom_type_scat_Cromer_Mann_b3
_atom_type_scat_Cromer_Mann_a4
_atom_type_scat_Cromer_Mann_b4
_atom_type_scat_Cromer_Mann_c
_atom_type_scat_source
C 0.0033 0.0016 2.3100 20.8439 1.0200 10.2075 1.5886 0.5687 0.8650 51.6512 0.2156 'International Tables Vol C 4.2.6.8 and 6.1.1.4'
H 0.0000 0.0000 0.4930 10.5109 0.3229 26.1257 0.1402 3.1424 0.0408 57.7998 0.0030 'International Tables Vol C 4.2.6.8 and 6.1.1.4'
N 0.0061 0.0033 12.2126 0.0057 3.1322 9.8933 2.0125 28.9975 1.1663 0.5826 -11.5290 'International Tables Vol C 4.2.6.8 and 6.1.1.4'
O 0.0106 0.0060 3.0485 13.2771 2.2868 5.7011 1.5463 0.3239 0.8670 32.9089 0.2508 'International Tables Vol C 4.2.6.8 and 6.1.1.4'
S 0.1246 0.1234 6.9053 1.4679 5.2034 22.2151 1.4379 0.2536 1.5863 56.1720 0.8669 'International Tables Vol C 4.2.6.8 and 6.1.1.4'
Sb -0.5866 1.5461 19.6418 5.3034 19.0455 0.4607 5.0371 27.9074 2.6827 75.2825 4.5909 'International Tables Vol C 4.2.6.8 and 6.1.1.4'

loop_
_geom_angle_atom_site_label_1
_geom_angle_site_symmetry_1
_geom_angle_atom_site_label_2
_geom_angle_atom_site_label_3
_geom_angle_site_symmetry_3
_geom_angle
_geom_angle_publ_flag
S2 2_756 Sb1 S1 2_756 83.61(2) yes
S2 2_756 Sb1 S1 . 96.70(2) yes
S1 2_756 Sb1 S1 . 84.25(2) yes
S2 2_756 Sb1 S4 . 89.74(2) yes
S1 2_756 Sb1 S4 . 172.307(15) yes
S1 . Sb1 S4 . 92.72(2) yes
S3 4_756 Sb2 S1 . 175.80(2) yes
S3 4_756 Sb2 S2 . 88.19(2) yes
S1 . Sb2 S2 . 91.32(2) yes
S3 4_756 Sb2 S3 . 86.94(2) yes
S1 . Sb2 S3 . 89.09(2) yes
S2 . Sb2 S3 . 102.30(3) yes
Sb2 . S1 Sb1 . 103.51(2) yes
Sb2 . S1 Sb1 2_756 82.415(19) yes
Sb1 . S1 Sb1 2_756 95.75(2) yes
Sb1 2_756 S2 Sb2 . 102.02(3) yes
Sb2 4_756 S3 Sb2 . 93.06(2) yes
Sb1 . S4 Sb1 5_756 100.02(3) yes
C5 4_656 N1 C1 . 113.4(2) yes
C5 4_656 N1 H1 . 108.482 no
C1 . N1 H1 . 108.486 no
C5 4_656 N1 H2 . 108.484 no
C1 . N1 H2 . 108.488 no
H1 . N1 H2 . 109.466 no
C2 . N2 C3 . 111.7(3) yes
C2 . N2 H7 . 108.915 no
C3 . N2 H7 . 108.913 no
N1 . C1 C2 . 111.6(2) yes
N1 . C1 H3 . 108.927 no
C2 . C1 H3 . 108.925 no
N1 . C1 H4 . 108.926 no
C2 . C1 H4 . 108.925 no
H3 . C1 H4 . 109.467 no
C1 . C2 N2 . 110.5(2) yes
C1 . C2 H5 . 109.207 no
N2 . C2 H5 . 109.201 no
C1 . C2 H6 . 109.210 no
N2 . C2 H6 . 109.204 no
H5 . C2 H6 . 109.467 no
N2 . C3 C4 . 112.8(3) yes
N2 . C3 H8 . 108.643 no
C4 . C3 H8 . 108.642 no
N2 . C3 H9 . 108.646 no
C4 . C3 H9 . 108.645 no
H8 . C3 H9 . 109.467 no
C3 . C4 C5 . 114.2(3) yes
C3 . C4 H10 . 108.269 no
C5 . C4 H10 . 108.266 no
C3 . C4 H11 . 108.264 no
C5 . C4 H11 . 108.260 no
H10 . C4 H11 . 109.467 no
C4 . C5 N1 4_656 111.2(3) yes
C4 . C5 H12 . 109.044 no
N1 4_656 C5 H12 . 109.049 no
C4 . C5 H13 . 109.049 no
N1 4_656 C5 H13 . 109.053 no
H12 . C5 H13 . 109.466 no

loop_
_geom_bond_atom_site_label_1
_geom_bond_atom_site_label_2
_geom_bond_site_symmetry_2
_geom_bond_distance
_geom_bond_publ_flag
Sb1 S2 2_756 2.4883(7) yes
Sb1 S1 2_756 3.0697(7) yes
Sb1 S1 . 2.4100(7) yes
Sb1 S4 . 2.5390(6) yes
Sb2 S3 4_756 2.7119(8) yes
Sb2 S1 . 2.7520(7) yes
Sb2 S2 . 2.4556(7) yes
Sb2 S3 . 2.3839(7) yes
N1 C5 4_656 1.490(4) yes
N1 C1 . 1.495(4) yes
N1 H1 . 0.850 no
N1 H2 . 0.850 no
N2 C2 . 1.469(4) yes
N2 C3 . 1.474(4) yes
N2 H7 . 0.850 no
C1 C2 . 1.507(5) yes
C1 H3 . 0.850 no
C1 H4 . 0.850 no
C2 H5 . 0.850 no
C2 H6 . 0.850 no
C3 C4 . 1.523(5) yes
C3 H8 . 0.850 no
C3 H9 . 0.850 no
C4 C5 . 1.512(5) yes
C4 H10 . 0.850 no
C4 H11 . 0.850 no
C5 H12 . 0.850 no
C5 H13 . 0.850 no
